data_7043855
loop_
_publ_author_name
'Xu, Yuangang'
'Liu, wei'
'li, dongxue'
'Chen, Houhe'
'Lu, Ming'

_publ_section_title
;
 In situ synthesized 3D metal-organic frameworks (MOFs) constructed from
 transition metal cations and tetrazole derivatives : a family of
 insensitive energetic materials
;
_journal_name_full 'Dalton Trans.'
_journal_paper_doi 10.1039/C7DT02582C
_journal_year 2017
_chemical_formula_moiety '0.5(C36 H54 Cd10 N72)'
_chemical_formula_sum 'C18 H27 Cd5 N36'
_chemical_formula_weight 1309.75
_space_group_crystal_system hexagonal
_space_group_IT_number 194
_space_group_name_Hall '-P 6c 2c'
_space_group_name_H-M_alt 'P 63/m m c'
_symmetry_space_group_name_Hall '-P 6c 2c'
_symmetry_space_group_name_H-M 'P 63/m m c'
_atom_sites_solution_hydrogens mixed
_atom_sites_solution_primary dual
_audit_creation_date 2016-12-27
_audit_creation_method
;
Olex2 1.2-alpha
(compiled 2016.12.12 svn.r3370 for OlexSys, GUI svn.r5282)
;
_audit_update_record
;
2017-02-24 deposited with the CCDC.
2017-07-31 downloaded from the CCDC.
;
_cell_angle_alpha 90
_cell_angle_beta 90
_cell_angle_gamma 120
_cell_formula_units_Z 2
_cell_length_a 13.149(2)
_cell_length_b 13.149(2)
_cell_length_c 13.596(3)
_cell_measurement_reflns_used 692
_cell_measurement_temperature 205
_cell_measurement_theta_max 25.62
_cell_measurement_theta_min 2.33
_cell_volume 2035.8(6)
_computing_cell_refinement 'SAINT v8.34A (Bruker, 2013)'
_computing_data_reduction 'SAINT v8.34A (Bruker, 2013)'
_computing_molecular_graphics 'Olex2 (Dolomanov et al., 2009)'
_computing_publication_material 'Olex2 (Dolomanov et al., 2009)'
_computing_structure_refinement 'ShelXL (Sheldrick, 2015)'
_computing_structure_solution 'ShelXT (Sheldrick, 2015)'
_diffrn_ambient_temperature 205
_diffrn_measured_fraction_theta_full 0.965
_diffrn_measured_fraction_theta_max 0.966
_diffrn_measurement_device_type 'Bruker APEX-II CCD'
_diffrn_measurement_method '\f and \w scans'
_diffrn_radiation_type MoK\a
_diffrn_radiation_wavelength 0.71073
_diffrn_reflns_av_R_equivalents 0.0762
_diffrn_reflns_av_unetI/netI 0.0410
_diffrn_reflns_Laue_measured_fraction_full 0.965
_diffrn_reflns_Laue_measured_fraction_max 0.966
_diffrn_reflns_limit_h_max 15
_diffrn_reflns_limit_h_min -17
_diffrn_reflns_limit_k_max 16
_diffrn_reflns_limit_k_min -17
_diffrn_reflns_limit_l_max 16
_diffrn_reflns_limit_l_min -17
_diffrn_reflns_number 7105
_diffrn_reflns_point_group_measured_fraction_full 0.965
_diffrn_reflns_point_group_measured_fraction_max 0.966
_diffrn_reflns_theta_full 25.242
_diffrn_reflns_theta_max 27.473
_diffrn_reflns_theta_min 1.788
_diffrn_standards_number 0
_exptl_absorpt_coefficient_mu 2.636
_exptl_absorpt_correction_T_max 0.2616
_exptl_absorpt_correction_T_min 0.2210
_exptl_absorpt_correction_type multi-scan
_exptl_absorpt_process_details
'SADABS-2014/5 (Bruker,2014/5) was used for absorption correction. wR2(int) was 0.0633 before and 0.0534 after correction. The Ratio of minimum to maximum transmission is 0.8448. The \l/2 correction factor is 0.00150.'
_exptl_crystal_colour colourless
_exptl_crystal_colour_primary colourless
_exptl_crystal_density_diffrn 2.137
_exptl_crystal_description needle
_exptl_crystal_F_000 1254
_exptl_crystal_size_max 0.12
_exptl_crystal_size_mid 0.06
_exptl_crystal_size_min 0.03
_refine_diff_density_max 2.089
_refine_diff_density_min -3.522
_refine_diff_density_rms 0.278
_refine_ls_extinction_method none
_refine_ls_goodness_of_fit_ref 1.054
_refine_ls_hydrogen_treatment constr
_refine_ls_matrix_type full
_refine_ls_number_parameters 61
_refine_ls_number_reflns 892
_refine_ls_number_restraints 19
_refine_ls_restrained_S_all 1.047
_refine_ls_R_factor_all 0.0768
_refine_ls_R_factor_gt 0.0624
_refine_ls_shift/su_max 0.000
_refine_ls_shift/su_mean 0.000
_refine_ls_structure_factor_coef Fsqd
_refine_ls_weighting_details 'w=1/[\s^2^(Fo^2^)+(0.1270P)^2^+23.4220P] where P=(Fo^2^+2Fc^2^)/3'
_refine_ls_weighting_scheme calc
_refine_ls_wR_factor_gt 0.1915
_refine_ls_wR_factor_ref 0.2023
_reflns_Friedel_coverage 0.000
_reflns_number_gt 715
_reflns_number_total 892
_reflns_threshold_expression 'I > 2\s(I)'
_cod_data_source_file c7dt02582c2.cif
_cod_data_source_block tt_sq_s
_cod_original_cell_volume 2035.8(8)
_cod_database_code 7043855
_shelx_shelxl_version_number 2014/7
_shelx_space_group_comment
;
The symmetry employed for this shelxl refinement is uniquely defined
by the following loop, which should always be used as a source of
symmetry information in preference to the above space-group names.
They are only intended as comments.
;
_olex2_refinement_description
;
1. Fixed Uiso
 At 1.5 times of:
  All C(H,H,H) groups
2. Shared sites
{C3, N5}
3. Restrained distances
 C2-C1
 1.54 with sigma of 0.02
4. Uiso/Uaniso restraints and constraints
Uanis(C4) \\sim Ueq: with sigma of 0.1 and sigma for terminal atoms of 0.2
Uanis(C2) \\sim Ueq, Uanis(C4) \\sim Ueq: with sigma of 0.005 and sigma for
terminal atoms of 0.01
Uanis(C1) \\sim Ueq: with sigma of 0.005 and sigma for terminal atoms of 0.01
Uanis(C3) = Uanis(N5)
5. Others
 Fixed Sof: C3(0.5) N5(0.5) H2A(0.25) H2C(0.25) H2B(0.25) C4(0.5) H4A(0.5)
 H4B(0.5) H4C(0.5)
6.a Riding coordinates:
 C2(H2A,H2C,H2B)
6.b Me refined with riding coordinates:
 C4(H4A,H4B,H4C)
;
_olex2_submission_special_instructions 'No special instructions were received'

loop_
_space_group_symop_operation_xyz
'x, y, z'
'-y, x-y, z'
'-x+y, -x, z'
'-x, -y, z+1/2'
'y, -x+y, z+1/2'
'x-y, x, z+1/2'
'y, x, -z'
'x-y, -y, -z'
'-x, -x+y, -z'
'-y, -x, -z+1/2'
'-x+y, y, -z+1/2'
'x, x-y, -z+1/2'
'-x, -y, -z'
'y, -x+y, -z'
'x-y, x, -z'
'x, y, -z-1/2'
'-y, x-y, -z-1/2'
'-x+y, -x, -z-1/2'
'-y, -x, z'
'-x+y, y, z'
'x, x-y, z'
'y, x, z-1/2'
'x-y, -y, z-1/2'
'-x, -x+y, z-1/2'

loop_
_atom_site_label
_atom_site_type_symbol
_atom_site_fract_x
_atom_site_fract_y
_atom_site_fract_z
_atom_site_U_iso_or_equiv
_atom_site_adp_type
_atom_site_occupancy
_atom_site_site_symmetry_order
_atom_site_calc_flag
_atom_site_refinement_flags_posn
_atom_site_refinement_flags_adp
_atom_site_refinement_flags_occupancy
_atom_site_disorder_assembly
_atom_site_disorder_group
Cd01 Cd 0.5000 0.0000 0.5000 0.0155(4) Uani 1 4 d S T P A .
Cd02 Cd 0.6667 0.3333 0.60209(12) 0.0233(5) Uani 1 6 d S T P . .
N1 N 0.5824(4) 0.1649(8) 0.7026(7) 0.0168(19) Uani 1 2 d S T P . .
N2 N 0.5259(4) 0.0518(8) 0.6689(7) 0.0142(18) Uani 1 2 d S T P . .
N3 N 0.4413(6) 0.1382(6) 0.4672(5) 0.0177(14) Uani 1 1 d . . . . .
N4 N 0.4978(8) 0.2489(4) 0.5002(7) 0.018(2) Uani 1 2 d S T P A .
C3 C 0.3513(7) 0.1255(8) 0.4140(6) 0.0281(19) Uani 0.5 1 d . . . A 1
N5 N 0.3513(7) 0.1255(8) 0.4140(6) 0.0281(19) Uani 0.5 1 d . . . A 2
C1 C 0.4927(6) -0.0146(13) 0.7500 0.017(3) Uani 1 4 d DS TU P . .
C2 C 0.4264(7) -0.1473(14) 0.7500 0.029(4) Uani 1 4 d DS TU P . .
H2A H 0.3527 -0.1755 0.7167 0.044 Uiso 0.25 1 d R . . . .
H2C H 0.4719 -0.1755 0.7167 0.044 Uiso 0.25 1 d R . . . .
H2B H 0.4123 -0.1754 0.8166 0.044 Uiso 0.5 2 d RS T P . .
C4 C 0.260(2) 0.024(2) 0.365(2) 0.043(6) Uani 0.5 1 d . U . . .
H4A H 0.2731 -0.0413 0.3722 0.064 Uiso 0.5 1 calc R . . A 2
H4B H 0.1844 0.0044 0.3938 0.064 Uiso 0.5 1 calc R . . A 2
H4C H 0.2593 0.0419 0.2957 0.064 Uiso 0.5 1 calc R . . A 2

loop_
_atom_site_aniso_label
_atom_site_aniso_U_11
_atom_site_aniso_U_22
_atom_site_aniso_U_33
_atom_site_aniso_U_23
_atom_site_aniso_U_13
_atom_site_aniso_U_12
Cd01 0.0195(6) 0.0149(6) 0.0106(7) 0.0002(4) 0.0001(2) 0.0075(3)
Cd02 0.0231(6) 0.0231(6) 0.0235(9) 0.000 0.000 0.0116(3)
N1 0.021(3) 0.015(4) 0.012(4) 0.004(4) 0.0019(19) 0.007(2)
N2 0.021(4) 0.011(4) 0.008(4) -0.001(4) -0.0005(18) 0.005(2)
N3 0.026(4) 0.016(3) 0.016(3) -0.003(3) -0.003(3) 0.014(3)
N4 0.018(5) 0.017(3) 0.020(6) 0.0007(18) 0.001(4) 0.009(3)
C3 0.025(4) 0.030(4) 0.024(5) -0.002(3) 0.001(3) 0.010(4)
N5 0.025(4) 0.030(4) 0.024(5) -0.002(3) 0.001(3) 0.010(4)
C1 0.017(4) 0.017(5) 0.017(5) 0.000 0.000 0.008(2)
C2 0.040(7) 0.021(7) 0.020(7) 0.000 0.000 0.010(3)
C4 0.042(7) 0.044(7) 0.044(7) 0.000(5) -0.007(4) 0.022(5)

loop_
_atom_type_symbol
_atom_type_description
_atom_type_scat_dispersion_real
_atom_type_scat_dispersion_imag
_atom_type_scat_source
C C 0.0033 0.0016 'International Tables Vol C Tables 4.2.6.8 and 6.1.1.4'
H H 0.0000 0.0000 'International Tables Vol C Tables 4.2.6.8 and 6.1.1.4'
Cd Cd -0.8075 1.2024 'International Tables Vol C Tables 4.2.6.8 and 6.1.1.4'
N N 0.0061 0.0033 'International Tables Vol C Tables 4.2.6.8 and 6.1.1.4'

loop_
_geom_angle_atom_site_label_1
_geom_angle_atom_site_label_2
_geom_angle_atom_site_label_3
_geom_angle
_geom_angle_site_symmetry_1
_geom_angle_site_symmetry_3
N2 Cd01 N2 180.00(11) . 13_656
N3 Cd01 N2 91.0(2) 13_656 13_656
N3 Cd01 N2 89.0(2) 20_655 13_656
N3 Cd01 N2 89.0(2) . 13_656
N3 Cd01 N2 91.0(2) 20_655 .
N3 Cd01 N2 89.0(2) 13_656 .
N3 Cd01 N2 89.0(2) 8_556 .
N3 Cd01 N2 91.0(2) 8_556 13_656
N3 Cd01 N2 91.0(2) . .
N3 Cd01 N3 88.4(4) 8_556 .
N3 Cd01 N3 88.4(4) 20_655 13_656
N3 Cd01 N3 180.0 20_655 8_556
N3 Cd01 N3 180.0 . 13_656
N3 Cd01 N3 91.6(4) 8_556 13_656
N3 Cd01 N3 91.6(4) 20_655 .
N1 Cd02 N1 89.7(4) . 2_655
N1 Cd02 N1 89.7(4) . 3_665
N1 Cd02 N1 89.7(4) 2_655 3_665
N1 Cd02 N4 90.5(2) . 2_655
N1 Cd02 N4 179.7(3) 3_665 2_655
N1 Cd02 N4 90.5(2) 2_655 2_655
N1 Cd02 N4 179.7(3) . 3_665
N1 Cd02 N4 90.5(2) 2_655 3_665
N1 Cd02 N4 90.5(2) . .
N1 Cd02 N4 90.5(2) 3_665 3_665
N1 Cd02 N4 179.7(4) 2_655 .
N1 Cd02 N4 90.5(2) 3_665 .
N4 Cd02 N4 89.3(3) 2_655 3_665
N4 Cd02 N4 89.3(3) . 3_665
N4 Cd02 N4 89.3(3) 2_655 .
N1 N1 Cd02 125.5(2) 16_557 .
N1 N1 N2 109.6(6) 16_557 .
N2 N1 Cd02 124.9(7) . .
N1 N2 Cd01 124.1(7) . .
C1 N2 Cd01 131.1(8) . .
C1 N2 N1 104.8(9) . .
N4 N3 Cd01 124.1(6) . .
C3 N3 Cd01 128.7(6) . .
C3 N3 N4 107.2(7) . .
N5 N3 Cd01 128.7(6) . .
N5 N3 N4 107.2(7) . .
N3 N4 Cd02 125.9(5) . .
N3 N4 Cd02 125.9(5) 21 .
N3 N4 N3 108.3(9) 21 .
N3 C3 C4 130.9(13) . .
C3 C3 N3 108.7(5) 21 .
C3 C3 C4 120.3(11) 21 .
N3 N5 C4 130.9(13) . .
N5 N5 N3 108.7(5) 21 .
N5 N5 C4 120.3(11) 21 .
N2 C1 N2 111.1(13) 16_557 .
N2 C1 C2 124.5(6) . .
N2 C1 C2 124.5(6) 16_557 .
C1 C2 H2A 109.6 . .
C1 C2 H2C 109.5 . .
C1 C2 H2B 109.5 . .
H2A C2 H2C 109.4 . .
H2A C2 H2B 109.4 . .
H2C C2 H2B 109.4 . .
N5 C4 H4A 109.5 . .
N5 C4 H4B 109.5 . .
N5 C4 H4C 109.5 . .
H4A C4 H4B 109.5 . .
H4A C4 H4C 109.5 . .
H4B C4 H4C 109.5 . .

loop_
_geom_bond_atom_site_label_1
_geom_bond_atom_site_label_2
_geom_bond_distance
_geom_bond_site_symmetry_2
Cd01 N2 2.371(9) 13_656
Cd01 N2 2.371(9) .
Cd01 N3 2.345(7) 8_556
Cd01 N3 2.345(7) 20_655
Cd01 N3 2.345(6) 13_656
Cd01 N3 2.345(6) .
Cd02 N1 2.356(9) .
Cd02 N1 2.356(9) 2_655
Cd02 N1 2.356(9) 3_665
Cd02 N4 2.370(10) 2_655
Cd02 N4 2.370(10) 3_665
Cd02 N4 2.370(10) .
N1 N1 1.29(2) 16_557
N1 N2 1.366(13) .
N2 C1 1.338(13) .
N3 N4 1.338(9) .
N3 C3 1.324(11) .
N3 N5 1.324(11) .
N4 N3 1.338(9) 21
C3 C3 1.32(2) 21
C3 C4 1.44(3) .
N5 N5 1.32(2) 21
N5 C4 1.44(3) .
C1 N2 1.338(13) 16_557
C1 C2 1.510(16) .
C2 H2A 0.9598 .
C2 H2C 0.9609 .
C2 H2B 0.9600 .
C4 H4A 0.9700 .
C4 H4B 0.9700 .
C4 H4C 0.9700 .

loop_
_platon_squeeze_void_nr
_platon_squeeze_void_average_x
_platon_squeeze_void_average_y
_platon_squeeze_void_average_z
_platon_squeeze_void_volume
_platon_squeeze_void_count_electrons
_platon_squeeze_void_content
1 0.000 0.000 -0.036 99 46 ' '
